data_4335054
loop_
_publ_author_name
'Peter Comba'
'Michael Morgen'
'Hubert Wadepohl'

_publ_section_title
;
 Tuning of the Properties of Transition-Metal Bispidine Complexes by
 Variation of the Basicity of the Aromatic Donor Groups
;
_journal_name_full 'Inorganic Chemistry'
_journal_page_first 6481
_journal_page_last 6501
_journal_paper_doi 10.1021/ic4004214
_journal_volume 52
_journal_year 2013
_chemical_formula_sum 'C24 H29 N3 O7'
_chemical_formula_weight 471.50
_space_group_IT_number 2
_symmetry_cell_setting triclinic
_symmetry_Int_Tables_number 2
_symmetry_space_group_name_Hall '-P 1'
_symmetry_space_group_name_H-M 'P -1'
_atom_sites_solution_hydrogens geom
_atom_sites_solution_primary dual
_atom_sites_solution_secondary difmap
_audit_block_code co_mimo39
_audit_creation_date
;
'Wed Nov 23 13:33:11 2011'
;
_audit_creation_method
;
CrysAlisPro, Oxford Diffraction Ltd.,
Version 1.171.35.19 (release 27-10-2011 CrysAlis171 .NET)
(compiled Oct 27 2011,15:02:11)
;
_audit_update_record 'Fri Nov 25 17:50:03 CET 2011'
_cell_angle_alpha 91.229(4)
_cell_angle_beta 91.003(3)
_cell_angle_gamma 92.085(3)
_cell_formula_units_Z 4
_cell_length_a 9.5579(4)
_cell_length_b 12.9190(6)
_cell_length_c 18.6941(8)
_cell_measurement_reflns_used 17666
_cell_measurement_temperature 114.94(18)
_cell_measurement_theta_max 71.8217
_cell_measurement_theta_min 3.4322
_cell_volume 2305.87(17)
_computing_cell_refinement
;
CrysAlisPro, Agilent Technologies,
Version 1.171.35.19 (release 27-10-2011 CrysAlis171 .NET)
(compiled Oct 27 2011,15:02:11)
;
_computing_data_collection
;
CrysAlisPro, Agilent Technologies,
Version 1.171.35.19 (release 27-10-2011 CrysAlis171 .NET)
(compiled Oct 27 2011,15:02:11)
;
_computing_data_reduction
;
CrysAlisPro, Agilent Technologies,
Version 1.171.35.19 (release 27-10-2011 CrysAlis171 .NET)
(compiled Oct 27 2011,15:02:11)
;
_computing_publication_material 'SHELXL-97 (Sheldrick, 1997)'
_computing_structure_refinement 'SHELXL-97 (Sheldrick, 1997)'
_computing_structure_solution 'SUPERFLIP (Palatinus, 2007-2009)'
_diffrn_ambient_temperature 114.94(18)
_diffrn_detector 'CCD plate'
_diffrn_detector_area_resol_mean 15.9241
_diffrn_detector_type 'Agilent EOS'
_diffrn_measured_fraction_theta_max 0.953
_diffrn_measurement_details
;
  1 omega  -17.00    9.00   1.0000    2.0000
omega____ theta____ kappa____ phi______ frames
    -        0.0000   57.0000  120.0000 26

  2 omega  -63.00  -36.00   1.0000    2.0000
omega____ theta____ kappa____ phi______ frames
    -        0.0000  -19.0000  -30.0000 27

  3 omega  -42.00   30.00   1.0000    2.0000
omega____ theta____ kappa____ phi______ frames
    -        0.0000  -77.0000 -150.0000 72

  4 omega    7.00   44.00   1.0000    2.0000
omega____ theta____ kappa____ phi______ frames
    -        0.0000  -19.0000  -30.0000 37

  5 omega   -5.00   21.00   1.0000    2.0000
omega____ theta____ kappa____ phi______ frames
    -       10.0000   77.0000  -89.0000 26

  6 omega  -24.00    2.00   1.0000    8.0000
omega____ theta____ kappa____ phi______ frames
    -      -30.0000  -80.0000   16.0000 26

  7 omega  -25.00    0.00   1.0000    8.0000
omega____ theta____ kappa____ phi______ frames
    -      -30.0000  -79.0000  150.0000 25

  8 omega   11.00   36.00   1.0000    8.0000
omega____ theta____ kappa____ phi______ frames
    -       42.0000   79.0000  -61.0000 25

  9 omega   10.00   35.00   1.0000    8.0000
omega____ theta____ kappa____ phi______ frames
    -       42.0000   80.0000 -134.0000 25

 10 omega  -60.00  -33.00   1.0000    8.0000
omega____ theta____ kappa____ phi______ frames
    -      -42.5000   63.0000  -90.0000 27

 11 omega  -32.00   30.00   1.0000    8.0000
omega____ theta____ kappa____ phi______ frames
    -      -42.5000   38.0000  120.0000 62

 12 omega  -50.00   29.00   1.0000    8.0000
omega____ theta____ kappa____ phi______ frames
    -      -42.5000   25.0000  -90.0000 79

 13 omega  -93.00  -45.00   1.0000    8.0000
omega____ theta____ kappa____ phi______ frames
    -      -42.5000  -25.0000   90.0000 48

 14 omega  -50.00   20.00   1.0000    8.0000
omega____ theta____ kappa____ phi______ frames
    -      -42.5000   38.0000   60.0000 70

 15 omega  -23.00   25.00   1.0000    8.0000
omega____ theta____ kappa____ phi______ frames
    -      -42.5000   63.0000  -90.0000 48

 16 omega  -42.00  -16.00   1.0000    8.0000
omega____ theta____ kappa____ phi______ frames
    -      -42.5000  -25.0000   90.0000 26

 17 omega  -25.00   29.00   1.0000    8.0000
omega____ theta____ kappa____ phi______ frames
    -      -42.5000   38.0000  -90.0000 54

 18 omega  -47.00  -21.00   1.0000    8.0000
omega____ theta____ kappa____ phi______ frames
    -      -42.5000  -57.0000 -180.0000 26

 19 omega  -43.00  -12.00   1.0000    8.0000
omega____ theta____ kappa____ phi______ frames
    -      -42.5000  -77.0000  -30.0000 31

 20 omega  -40.00  -14.00   1.0000    8.0000
omega____ theta____ kappa____ phi______ frames
    -      -42.5000  -77.0000    0.0000 26

 21 omega -111.00  -47.00   1.0000    8.0000
omega____ theta____ kappa____ phi______ frames
    -      -42.5000  -77.0000  -30.0000 64

 22 omega   15.00   48.00   1.0000    8.0000
omega____ theta____ kappa____ phi______ frames
    -       46.0000   78.0000    9.0000 33

 23 omega   15.00   40.00   1.0000    8.0000
omega____ theta____ kappa____ phi______ frames
    -       46.0000   79.0000 -111.0000 25

 24 omega   15.00   40.00   1.0000    8.0000
omega____ theta____ kappa____ phi______ frames
    -       46.0000   78.0000   78.0000 25

 25 omega   14.00   40.00   1.0000    8.0000
omega____ theta____ kappa____ phi______ frames
    -       46.0000   80.0000  135.0000 26

 26 omega   18.00   43.00   1.0000    8.0000
omega____ theta____ kappa____ phi______ frames
    -       50.0000   80.0000   83.0000 25

 27 omega   18.00   43.00   1.0000    8.0000
omega____ theta____ kappa____ phi______ frames
    -       50.0000   80.0000 -142.0000 25

 28 omega   19.00   44.00   1.0000    8.0000
omega____ theta____ kappa____ phi______ frames
    -       50.0000   78.0000   15.0000 25

 29 omega   18.00   43.00   1.0000    8.0000
omega____ theta____ kappa____ phi______ frames
    -       50.0000   80.0000  108.0000 25

 30 omega   18.00   43.00   1.0000    8.0000
omega____ theta____ kappa____ phi______ frames
    -       50.0000   80.0000  163.0000 25

 31 omega   19.00   44.00   1.0000    8.0000
omega____ theta____ kappa____ phi______ frames
    -       50.0000   79.0000 -118.0000 25

 32 omega   21.00   62.00   1.0000    8.0000
omega____ theta____ kappa____ phi______ frames
    -       50.0000   77.0000  -65.0000 41

 33 omega   20.00   48.00   1.0000    8.0000
omega____ theta____ kappa____ phi______ frames
    -       50.0000   77.0000  -43.0000 28

 34 omega   20.00   45.00   1.0000    8.0000
omega____ theta____ kappa____ phi______ frames
    -       50.0000   79.0000 -162.0000 25

 35 omega   26.00   52.00   1.0000    8.0000
omega____ theta____ kappa____ phi______ frames
    -       54.0000   77.0000   24.0000 26

 36 omega   70.00  123.00   1.0000    8.0000
omega____ theta____ kappa____ phi______ frames
    -       54.0000   77.0000  -22.0000 53

 37 omega   25.00   51.00   1.0000    8.0000
omega____ theta____ kappa____ phi______ frames
    -       54.0000   77.0000 -106.0000 26

 38 omega   23.00   48.00   1.0000    8.0000
omega____ theta____ kappa____ phi______ frames
    -       54.0000   78.0000  148.0000 25

 39 omega   23.00   48.00   1.0000    8.0000
omega____ theta____ kappa____ phi______ frames
    -       54.0000   78.0000 -140.0000 25

 40 omega   23.00   48.00   1.0000    8.0000
omega____ theta____ kappa____ phi______ frames
    -       54.0000   78.0000  -52.0000 25

 41 omega   23.00   49.00   1.0000    8.0000
omega____ theta____ kappa____ phi______ frames
    -       54.0000   78.0000   47.0000 26

 42 omega   24.00   52.00   1.0000    8.0000
omega____ theta____ kappa____ phi______ frames
    -       54.0000   77.0000  -22.0000 28

 43 omega   24.00   94.00   1.0000    8.0000
omega____ theta____ kappa____ phi______ frames
    -       54.0000   77.0000 -176.0000 70

 44 omega   29.00  128.00   1.0000    8.0000
omega____ theta____ kappa____ phi______ frames
    -       58.0000   76.0000  108.0000 99

 45 omega   32.00   96.00   1.0000    8.0000
omega____ theta____ kappa____ phi______ frames
    -       58.0000   77.0000   27.0000 64

 46 omega   30.00  107.00   1.0000    8.0000
omega____ theta____ kappa____ phi______ frames
    -       58.0000   76.0000 -132.0000 77

 47 omega   29.00  128.00   1.0000    8.0000
omega____ theta____ kappa____ phi______ frames
    -       58.0000   76.0000  -50.0000 99

 48 omega   29.00   54.00   1.0000    8.0000
omega____ theta____ kappa____ phi______ frames
    -       58.0000   76.0000   25.0000 25

 49 omega   29.00   65.00   1.0000    8.0000
omega____ theta____ kappa____ phi______ frames
    -       58.0000   76.0000 -150.0000 36

 50 omega   22.00   77.00   1.0000    8.0000
omega____ theta____ kappa____ phi______ frames
    -       66.0000  -80.0000 -120.0000 55

 51 omega   34.00   78.00   1.0000    8.0000
omega____ theta____ kappa____ phi______ frames
    -       66.0000  -80.0000  151.0000 44

 52 omega   -5.00   98.00   1.0000    8.0000
omega____ theta____ kappa____ phi______ frames
    -       66.0000  -80.0000  -37.0000 103

 53 omega   42.00   87.00   1.0000    8.0000
omega____ theta____ kappa____ phi______ frames
    -       74.0000  -80.0000   54.0000 45

 54 omega   12.00  109.00   1.0000    8.0000
omega____ theta____ kappa____ phi______ frames
    -       82.0000  -80.0000  120.0000 97

 55 omega   30.00   83.00   1.0000    8.0000
omega____ theta____ kappa____ phi______ frames
    -       82.0000  -80.0000 -140.0000 53

 56 omega   55.00   81.00   1.0000   16.0000
omega____ theta____ kappa____ phi______ frames
    -       90.0000  -80.0000   74.0000 26

 57 omega  111.00  177.00   1.0000   16.0000
omega____ theta____ kappa____ phi______ frames
    -      110.2342   77.0000 -150.0000 66

 58 omega   80.00  106.00   1.0000   16.0000
omega____ theta____ kappa____ phi______ frames
    -      110.2342   77.0000 -150.0000 26

 59 omega   89.00  116.00   1.0000   16.0000
omega____ theta____ kappa____ phi______ frames
    -      110.2342   63.0000   30.0000 27

 60 omega   88.00  178.00   1.0000   16.0000
omega____ theta____ kappa____ phi______ frames
    -      110.2342   63.0000  150.0000 90

 61 omega  142.00  174.00   1.0000   16.0000
omega____ theta____ kappa____ phi______ frames
    -      110.2342   77.0000   30.0000 32

 62 omega   92.00  117.00   1.0000   16.0000
omega____ theta____ kappa____ phi______ frames
    -      110.2342   50.0000  120.0000 25

 63 omega   80.00  106.00   1.0000   16.0000
omega____ theta____ kappa____ phi______ frames
    -      110.2342   77.0000   30.0000 26

 64 omega   89.00  175.00   1.0000   16.0000
omega____ theta____ kappa____ phi______ frames
    -      110.2342   63.0000   90.0000 86

 65 omega  150.00  176.00   1.0000   16.0000
omega____ theta____ kappa____ phi______ frames
    -      110.2342   77.0000   90.0000 26

 66 omega  153.00  178.00   1.0000   16.0000
omega____ theta____ kappa____ phi______ frames
    -      110.2342   63.0000  120.0000 25

 67 omega   80.00  106.00   1.0000   16.0000
omega____ theta____ kappa____ phi______ frames
    -      110.2342   77.0000   90.0000 26

 68 omega   80.00  106.00   1.0000   16.0000
omega____ theta____ kappa____ phi______ frames
    -      110.2342   77.0000  -60.0000 26

 69 omega   85.00  116.00   1.0000   16.0000
omega____ theta____ kappa____ phi______ frames
    -      110.2342   38.0000    0.0000 31

 70 omega   85.00  111.00   1.0000   16.0000
omega____ theta____ kappa____ phi______ frames
    -      110.2342   38.0000  -30.0000 26

 71 omega  142.00  176.00   1.0000   16.0000
omega____ theta____ kappa____ phi______ frames
    -      110.2342   77.0000    0.0000 34

 72 omega   92.00  118.00   1.0000   16.0000
omega____ theta____ kappa____ phi______ frames
    -      110.2342   50.0000  -90.0000 26

 73 omega   85.00  111.00   1.0000   16.0000
omega____ theta____ kappa____ phi______ frames
    -      110.2342   38.0000 -120.0000 26

 74 omega   80.00  106.00   1.0000   16.0000
omega____ theta____ kappa____ phi______ frames
    -      110.2342   77.0000    0.0000 26

 75 omega  137.00  177.00   1.0000   16.0000
omega____ theta____ kappa____ phi______ frames
    -      110.2342   50.0000 -180.0000 40

 76 omega   88.00  114.00   1.0000   16.0000
omega____ theta____ kappa____ phi______ frames
    -      110.2342   63.0000    0.0000 26

 77 omega   89.00  114.00   1.0000   16.0000
omega____ theta____ kappa____ phi______ frames
    -      110.2342   50.0000 -180.0000 25

 78 omega   85.00  110.00   1.0000   16.0000
omega____ theta____ kappa____ phi______ frames
    -      110.2342   38.0000 -150.0000 25

 79 omega   94.00  120.00   1.0000   16.0000
omega____ theta____ kappa____ phi______ frames
    -      110.2342   50.0000  -30.0000 26

 80 omega   85.00  111.00   1.0000   16.0000
omega____ theta____ kappa____ phi______ frames
    -      110.2342   38.0000 -180.0000 26

 81 omega   85.00  113.00   1.0000   16.0000
omega____ theta____ kappa____ phi______ frames
    -      110.2342   38.0000  150.0000 28

 82 omega   91.00  117.00   1.0000   16.0000
omega____ theta____ kappa____ phi______ frames
    -      110.2342   50.0000  -60.0000 26

 83 omega   89.00  115.00   1.0000   16.0000
omega____ theta____ kappa____ phi______ frames
    -      110.2342   50.0000 -150.0000 26

 84 omega   88.00  161.00   1.0000   16.0000
omega____ theta____ kappa____ phi______ frames
    -      110.2342   50.0000   90.0000 73

 85 omega   68.00   95.00   1.0000   16.0000
omega____ theta____ kappa____ phi______ frames
    -      110.2342  -80.0000  -40.0000 27

 86 omega   39.00  142.00   1.0000   16.0000
omega____ theta____ kappa____ phi______ frames
    -      110.2342  -80.0000 -161.0000 103

 87 omega   80.00  106.00   1.0000   16.0000
omega____ theta____ kappa____ phi______ frames
    -      110.2342   77.0000  150.0000 26

 88 omega   71.00  108.00   1.0000   16.0000
omega____ theta____ kappa____ phi______ frames
    -      110.2342  -80.0000   62.0000 37

 89 omega   89.00  114.00   1.0000   16.0000
omega____ theta____ kappa____ phi______ frames
    -      110.2342   63.0000 -149.0000 25

 90 omega   75.00  102.00   1.0000   16.0000
omega____ theta____ kappa____ phi______ frames
    -      110.2342  -80.0000 -113.0000 27

 91 omega   88.00  114.00   1.0000   16.0000
omega____ theta____ kappa____ phi______ frames
    -      110.2342   63.0000 -180.0000 26

 92 omega  124.00  156.00   1.0000   16.0000
omega____ theta____ kappa____ phi______ frames
    -      110.2342   50.0000  -60.0000 32

 93 omega   89.00  114.00   1.0000   16.0000
omega____ theta____ kappa____ phi______ frames
    -      110.2342   50.0000    0.0000 25

 94 omega   89.00  114.00   1.0000   16.0000
omega____ theta____ kappa____ phi______ frames
    -      110.2342   50.0000   60.0000 25

 95 omega   85.00  177.00   1.0000   16.0000
omega____ theta____ kappa____ phi______ frames
    -      110.2342   38.0000  120.0000 92

 96 omega   39.00  106.00   1.0000   16.0000
omega____ theta____ kappa____ phi______ frames
    -      110.2342  -80.0000  128.0000 67

 97 omega   88.00  114.00   1.0000   16.0000
omega____ theta____ kappa____ phi______ frames
    -      110.2342   63.0000   60.0000 26

 98 omega   88.00  178.00   1.0000   16.0000
omega____ theta____ kappa____ phi______ frames
    -      110.2342   63.0000  -60.0000 90

 99 omega   76.00  107.00   1.0000   16.0000
omega____ theta____ kappa____ phi______ frames
    -      110.2342  -80.0000   -8.0000 31

100 omega   92.00  118.00   1.0000   16.0000
omega____ theta____ kappa____ phi______ frames
    -      110.2342   50.0000 -120.0000 26

101 omega   94.00  120.00   1.0000   16.0000
omega____ theta____ kappa____ phi______ frames
    -      110.2342   50.0000   30.0000 26

102 omega   90.00  115.00   1.0000   16.0000
omega____ theta____ kappa____ phi______ frames
    -      110.2342   50.0000  150.0000 25

103 omega   88.00  114.00   1.0000   16.0000
omega____ theta____ kappa____ phi______ frames
    -      110.2342   63.0000 -120.0000 26

104 omega   45.00   71.00   1.0000   16.0000
omega____ theta____ kappa____ phi______ frames
    -      110.2342  -80.0000   -8.0000 26

105 omega  142.00  170.00   1.0000   16.0000
omega____ theta____ kappa____ phi______ frames
    -      110.2342   50.0000  -90.0000 28

106 omega   86.00  112.00   1.0000   16.0000
omega____ theta____ kappa____ phi______ frames
    -      110.2342   38.0000  -60.0000 26

107 omega   89.00  177.00   1.0000   16.0000
omega____ theta____ kappa____ phi______ frames
    -      110.2342   63.0000  -30.0000 88

108 omega   88.00  115.00   1.0000   16.0000
omega____ theta____ kappa____ phi______ frames
    -      110.2342   63.0000  -90.0000 27

109 omega   85.00  111.00   1.0000   16.0000
omega____ theta____ kappa____ phi______ frames
    -      110.2342   38.0000   90.0000 26

110 omega   89.00  116.00   1.0000   16.0000
omega____ theta____ kappa____ phi______ frames
    -      110.2342   63.0000  120.0000 27

111 omega   82.00  108.00   1.0000   16.0000
omega____ theta____ kappa____ phi______ frames
    -      110.2342  -80.0000  161.0000 26

112 omega   85.00  111.00   1.0000   16.0000
omega____ theta____ kappa____ phi______ frames
    -      110.2342   38.0000   60.0000 26

113 omega   85.00  178.00   1.0000   16.0000
omega____ theta____ kappa____ phi______ frames
    -      110.2342   38.0000   30.0000 93

114 omega   39.00   65.00   1.0000   16.0000
omega____ theta____ kappa____ phi______ frames
    -      110.2342  -80.0000  161.0000 26

115 omega  150.00  176.00   1.0000   16.0000
omega____ theta____ kappa____ phi______ frames
    -      110.2342   77.0000 -180.0000 26

116 omega   85.00  111.00   1.0000   16.0000
omega____ theta____ kappa____ phi______ frames
    -      110.2342   38.0000  -90.0000 26

117 omega   80.00  106.00   1.0000   16.0000
omega____ theta____ kappa____ phi______ frames
    -      110.2342   77.0000 -180.0000 26

118 omega   89.00  114.00   1.0000   16.0000
omega____ theta____ kappa____ phi______ frames
    -      110.2342   63.0000 -150.0000 25

119 omega   69.00  116.00   1.0000   16.0000
omega____ theta____ kappa____ phi______ frames
    -      110.2342  -80.0000   18.0000 47

120 omega  121.00  178.00   1.0000   16.0000
omega____ theta____ kappa____ phi______ frames
    -      110.2342   77.0000 -120.0000 57

121 omega   78.00  127.00   1.0000   16.0000
omega____ theta____ kappa____ phi______ frames
    -      110.2342   25.0000 -120.0000 49

122 omega   74.00  142.00   1.0000   16.0000
omega____ theta____ kappa____ phi______ frames
    -      110.2342  -80.0000  -87.0000 68

123 omega   80.00  106.00   1.0000   16.0000
omega____ theta____ kappa____ phi______ frames
    -      110.2342   77.0000 -120.0000 26

124 omega   80.00  105.00   1.0000   16.0000
omega____ theta____ kappa____ phi______ frames
    -      110.2342   77.0000  120.0000 25

125 omega   40.00   67.00   1.0000   16.0000
omega____ theta____ kappa____ phi______ frames
    -      110.2342  -80.0000  -87.0000 27

126 omega  126.00  168.00   1.0000   16.0000
omega____ theta____ kappa____ phi______ frames
    -      110.2342   77.0000   60.0000 42

127 omega   78.00  103.00   1.0000   16.0000
omega____ theta____ kappa____ phi______ frames
    -      110.2342   25.0000    0.0000 25

128 omega   77.00  112.00   1.0000   16.0000
omega____ theta____ kappa____ phi______ frames
    -      110.2342   25.0000  -30.0000 35

129 omega   80.00  106.00   1.0000   16.0000
omega____ theta____ kappa____ phi______ frames
    -      110.2342   77.0000   60.0000 26

130 omega   79.00  105.00   1.0000   16.0000
omega____ theta____ kappa____ phi______ frames
    -      110.2342   25.0000  -60.0000 26

131 omega   77.00  102.00   1.0000   16.0000
omega____ theta____ kappa____ phi______ frames
    -      110.2342   25.0000 -150.0000 25

132 omega   80.00  105.00   1.0000   16.0000
omega____ theta____ kappa____ phi______ frames
    -      110.2342   77.0000  -30.0000 25

133 omega   80.00  106.00   1.0000   16.0000
omega____ theta____ kappa____ phi______ frames
    -      110.2342   77.0000  -90.0000 26

134 omega  -21.00   69.00   1.0000    2.0000
omega____ theta____ kappa____ phi______ frames
    -        0.0000   57.0000    0.0000 90

135 omega  -26.00   72.00   1.0000    2.0000
omega____ theta____ kappa____ phi______ frames
    -        0.0000   38.0000 -180.0000 98

136 omega  -69.00   21.00   1.0000    2.0000
omega____ theta____ kappa____ phi______ frames
    -        0.0000  -57.0000  150.0000 90

137 omega  -26.00   72.00   1.0000    2.0000
omega____ theta____ kappa____ phi______ frames
    -        0.0000   38.0000  -60.0000 98

138 omega -113.00  -29.00   1.0000    8.0000
omega____ theta____ kappa____ phi______ frames
    -      -42.5000  -50.0000   90.0000 84

139 omega   18.00   46.00   1.0000    8.0000
omega____ theta____ kappa____ phi______ frames
    -       50.0000   80.0000   83.0000 28

140 omega   11.00  114.00   1.0000    8.0000
omega____ theta____ kappa____ phi______ frames
    -       82.0000  -80.0000 -140.0000 103

;
_diffrn_measurement_device '\k-geometry diffractometer'
_diffrn_measurement_device_type 'Agilent SuperNova, Dual, Cu at zero, Eos'
_diffrn_measurement_method '\w scans'
_diffrn_measurement_specimen_support 'polyimid foil'
_diffrn_orient_matrix_UB_11 -0.0846034000
_diffrn_orient_matrix_UB_12 0.0699273000
_diffrn_orient_matrix_UB_13 -0.0490446000
_diffrn_orient_matrix_UB_21 0.1358615000
_diffrn_orient_matrix_UB_22 0.0353965000
_diffrn_orient_matrix_UB_23 -0.0369163000
_diffrn_orient_matrix_UB_31 -0.0201626000
_diffrn_orient_matrix_UB_32 -0.0900166000
_diffrn_orient_matrix_UB_33 -0.0550317000
_diffrn_radiation_monochromator mirror
_diffrn_radiation_probe x-ray
_diffrn_radiation_type 'Cu K\a'
_diffrn_radiation_wavelength 1.5418
_diffrn_reflns_av_R_equivalents 0.1073
_diffrn_reflns_av_sigmaI/netI 0.0500
_diffrn_reflns_limit_h_max 11
_diffrn_reflns_limit_h_min -11
_diffrn_reflns_limit_k_max 15
_diffrn_reflns_limit_k_min -15
_diffrn_reflns_limit_l_max 22
_diffrn_reflns_limit_l_min -22
_diffrn_reflns_number 52322
_diffrn_reflns_theta_max 71.8217
_diffrn_reflns_theta_min 3.4322
_diffrn_source 'Agilent SuperNova (Cu) x-ray Source'
_exptl_absorpt_coefficient_mu 0.837
_exptl_absorpt_correction_T_max 1.00000
_exptl_absorpt_correction_T_min 0.66448
_exptl_absorpt_correction_type multi-scan
_exptl_absorpt_process_details
;
CrysAlisPro, Agilent Technologies,
Version 1.171.35.19 (release 27-10-2011 CrysAlis171 .NET)
(compiled Oct 27 2011,15:02:11)
empirical absorption correction using spherical harmonics,
 implemented in SCALE3 ABSPACK scaling algorithm.
;
_exptl_crystal_colour colourless
_exptl_crystal_density_diffrn 1.358
_exptl_crystal_description irregular
_exptl_crystal_F_000 1000
_exptl_crystal_size_max 0.10
_exptl_crystal_size_mid 0.10
_exptl_crystal_size_min 0.08
_refine_diff_density_max 0.456
_refine_diff_density_min -0.484
_refine_diff_density_rms 0.117
_refine_ls_abs_structure_details 'Flack H D (1983), Acta Cryst. A39, 876-881'
_refine_ls_extinction_method none
_refine_ls_goodness_of_fit_ref 1.046
_refine_ls_hydrogen_treatment constr
_refine_ls_matrix_type full
_refine_ls_number_parameters 625
_refine_ls_number_reflns 8640
_refine_ls_number_restraints 0
_refine_ls_restrained_S_all 1.046
_refine_ls_R_factor_all 0.0647
_refine_ls_R_factor_gt 0.0491
_refine_ls_shift/su_max 0.000
_refine_ls_shift/su_mean 0.000
_refine_ls_structure_factor_coef Fsqd
_refine_ls_weighting_details 'calc w=1/[\s^2^(Fo^2^)+(0.1391P)^2^+0.0000P] where P=(Fo^2^+2Fc^2^)/3'
_refine_ls_weighting_scheme calc
_refine_ls_wR_factor_gt 0.1525
_refine_ls_wR_factor_ref 0.1827
_reflns_number_gt 6937
_reflns_number_total 8640
_reflns_threshold_expression >2sigma(I)
_cod_data_source_file ic4004214_si_002_5.cif
_cod_data_source_block co_mimo39_4
_cod_original_cell_volume 2305.89(17)
_cod_database_code 4335054
_audit_block_refno 1377
_audit_block_usercomment Mimo_373
_cell_oxdiff_length_a 9.5579(4)
_cell_oxdiff_length_b 12.9190(6)
_cell_oxdiff_length_c 18.6941(8)
_cell_oxdiff_angle_alpha 91.229(3)
_cell_oxdiff_angle_beta 91.003(3)
_cell_oxdiff_angle_gamma 92.085(3)
_cell_oxdiff_volume 2305.89(17)
_cell_oxdiff_measurement_reflns_used 17666
_cell_oxdiff_twin_number 2

loop_
_symmetry_equiv_pos_as_xyz
'x, y, z'
'-x, -y, -z'

loop_
_atom_site_label
_atom_site_type_symbol
_atom_site_fract_x
_atom_site_fract_y
_atom_site_fract_z
_atom_site_U_iso_or_equiv
_atom_site_adp_type
_atom_site_occupancy
_atom_site_symmetry_multiplicity
_atom_site_calc_flag
_atom_site_refinement_flags
O1 O 0.20308(13) 0.59201(11) 0.54093(8) 0.0196(3) Uani 1 1 d .
O54 O 0.69441(13) 0.40204(11) -0.04260(8) 0.0200(3) Uani 1 1 d .
O3 O 0.48069(14) 0.63936(12) 0.25046(8) 0.0234(3) Uani 1 1 d .
O51 O 0.96167(14) 0.37638(12) 0.25465(8) 0.0227(3) Uani 1 1 d .
O5 O 0.49211(14) 0.49467(11) 0.39578(8) 0.0225(3) Uani 1 1 d .
H5 H 0.4321 0.4577 0.4166 0.034 Uiso 1 1 calc R
O55 O 0.99190(14) 0.51205(11) 0.10441(8) 0.0214(3) Uani 1 1 d .
H55 H 0.9364 0.5471 0.0804 0.032 Uiso 1 1 calc R
O6 O 0.10097(14) 1.04783(11) 0.43071(8) 0.0231(3) Uani 1 1 d .
O57 O 0.51400(14) -0.03240(11) 0.09906(8) 0.0241(3) Uani 1 1 d .
O53 O 0.78658(14) 0.54187(11) 0.01713(8) 0.0221(3) Uani 1 1 d .
O2 O 0.28489(14) 0.45772(11) 0.47800(8) 0.0219(3) Uani 1 1 d .
O52 O 1.17772(15) 0.43694(14) 0.22848(8) 0.0310(4) Uani 1 1 d .
O4 O 0.69458(16) 0.58566(14) 0.27954(8) 0.0314(4) Uani 1 1 d .
O56 O 1.11775(16) -0.12080(13) 0.17970(10) 0.0358(4) Uani 1 1 d .
O7 O 0.61531(17) 1.13550(13) 0.32541(10) 0.0337(4) Uani 1 1 d .
N1 N 0.13255(16) 0.72831(13) 0.41137(9) 0.0191(3) Uani 1 1 d .
N52 N 0.60776(16) 0.28405(13) 0.09074(9) 0.0188(3) Uani 1 1 d .
N53 N 0.95160(15) 0.19704(13) 0.06083(9) 0.0179(3) Uani 1 1 d .
N2 N 0.69126(16) 0.82502(15) 0.29134(10) 0.0246(4) Uani 1 1 d .
N51 N 1.16729(17) 0.19401(16) 0.22366(10) 0.0259(4) Uani 1 1 d .
N3 N 0.48376(15) 0.80597(13) 0.45118(9) 0.0171(3) Uani 1 1 d .
C56 C 0.96094(18) 0.41072(15) 0.09304(10) 0.0180(4) Uani 1 1 d .
C6 C 0.47167(18) 0.59507(15) 0.41112(10) 0.0179(4) Uani 1 1 d .
C51 C 1.05215(18) 0.34272(16) 0.13748(10) 0.0191(4) Uani 1 1 d .
H51 H 1.1489 0.3436 0.1179 0.023 Uiso 1 1 calc R
C1 C 0.37441(18) 0.62873(15) 0.45660(10) 0.0169(4) Uani 1 1 d .
C5 C 0.56931(18) 0.66672(16) 0.37097(10) 0.0192(4) Uani 1 1 d .
H5A H 0.6653 0.6661 0.3931 0.023 Uiso 1 1 calc R
C55 C 0.86034(18) 0.37330(15) 0.04728(10) 0.0172(4) Uani 1 1 d .
C11 C 0.23011(17) 0.79034(15) 0.44353(10) 0.0162(4) Uani 1 1 d .
C13 C 0.10250(19) 0.94342(15) 0.42284(10) 0.0183(4) Uani 1 1 d .
C68 C 0.69830(18) 0.21619(15) 0.06696(10) 0.0167(4) Uani 1 1 d .
C12 C 0.22017(18) 0.89667(15) 0.45075(10) 0.0180(4) Uani 1 1 d .
H12 H 0.2926 0.9373 0.4744 0.022 Uiso 1 1 calc R
C54 C 0.83471(17) 0.25783(15) 0.03464(10) 0.0162(4) Uani 1 1 d .
H54 H 0.8267 0.2455 -0.0183 0.019 Uiso 1 1 calc R
C2 C 0.36233(18) 0.74317(14) 0.47471(10) 0.0163(4) Uani 1 1 d .
H2 H 0.3585 0.7506 0.5280 0.020 Uiso 1 1 calc R
C57 C 1.05723(19) 0.38527(16) 0.21409(11) 0.0208(4) Uani 1 1 d .
C72 C 0.48547(19) 0.24393(16) 0.11485(11) 0.0209(4) Uani 1 1 d .
H72 H 0.4179 0.2909 0.1310 0.025 Uiso 1 1 calc R
C70 C 0.54997(19) 0.06950(15) 0.09391(10) 0.0190(4) Uani 1 1 d .
C7 C 0.28482(18) 0.55100(15) 0.49167(10) 0.0171(4) Uani 1 1 d .
C59 C 0.77810(18) 0.44715(15) 0.00706(10) 0.0174(4) Uani 1 1 d .
C9 C 0.5748(2) 0.63055(16) 0.29332(11) 0.0214(4) Uani 1 1 d .
C69 C 0.67527(18) 0.10865(15) 0.06736(10) 0.0179(4) Uani 1 1 d .
H69 H 0.7438 0.0635 0.0499 0.022 Uiso 1 1 calc R
C21 C 0.7386(2) 1.00237(19) 0.26025(12) 0.0290(5) Uani 1 1 d .
H21 H 0.7872 1.0502 0.2309 0.035 Uiso 1 1 calc R
C61 C 1.07870(18) 0.15406(16) 0.17271(11) 0.0208(4) Uani 1 1 d .
C64 C 1.2317(2) 0.0202(2) 0.24997(12) 0.0295(5) Uani 1 1 d .
H64 H 1.2868 -0.0242 0.2779 0.035 Uiso 1 1 calc R
C18 C 0.60081(18) 0.85900(16) 0.33979(11) 0.0203(4) Uani 1 1 d .
C71 C 0.45211(18) 0.13957(16) 0.11765(11) 0.0204(4) Uani 1 1 d .
H71 H 0.3644 0.1157 0.1354 0.024 Uiso 1 1 calc R
C73 C 0.6147(2) -0.10478(16) 0.07535(11) 0.0231(4) Uani 1 1 d .
H73A H 0.7048 -0.0918 0.1016 0.028 Uiso 1 1 calc R
H73B H 0.6313 -0.0970 0.0236 0.028 Uiso 1 1 calc R
C25 C 0.60510(19) 0.80252(16) 0.50018(11) 0.0212(4) Uani 1 1 d .
H25A H 0.5797 0.8289 0.5476 0.032 Uiso 1 1 calc R
H25B H 0.6824 0.8455 0.4818 0.032 Uiso 1 1 calc R
H25C H 0.6342 0.7308 0.5039 0.032 Uiso 1 1 calc R
C16 C -0.0101(2) 1.10098(16) 0.39562(12) 0.0229(4) Uani 1 1 d .
H16A H -0.1018 1.0798 0.4155 0.027 Uiso 1 1 calc R
H16B H -0.0121 1.0845 0.3436 0.027 Uiso 1 1 calc R
C4 C 0.51303(17) 0.77664(15) 0.37723(10) 0.0183(4) Uani 1 1 d .
H4 H 0.4202 0.7733 0.3516 0.022 Uiso 1 1 calc R
C52 C 0.98893(18) 0.23104(15) 0.13405(10) 0.0182(4) Uani 1 1 d .
H52 H 0.8990 0.2329 0.1605 0.022 Uiso 1 1 calc R
C992 C 1.06975(19) 0.19903(16) 0.01169(11) 0.0217(4) Uani 1 1 d .
H99A H 1.0396 0.1676 -0.0345 0.033 Uiso 1 1 calc R
H99B H 1.1463 0.1599 0.0320 0.033 Uiso 1 1 calc R
H99C H 1.1021 0.2709 0.0048 0.033 Uiso 1 1 calc R
C14 C -0.00185(19) 0.88033(16) 0.39029(11) 0.0211(4) Uani 1 1 d .
H14 H -0.0847 0.9086 0.3714 0.025 Uiso 1 1 calc R
C62 C 1.06183(19) 0.04917(17) 0.15719(12) 0.0251(4) Uani 1 1 d .
H62 H 0.9987 0.0245 0.1203 0.030 Uiso 1 1 calc R
C20 C 0.6452(2) 1.03653(17) 0.31170(12) 0.0257(5) Uani 1 1 d .
C15 C 0.01875(19) 0.77441(16) 0.38621(11) 0.0222(4) Uani 1 1 d .
H15 H -0.0530 0.7315 0.3640 0.027 Uiso 1 1 calc R
C63 C 1.1397(2) -0.02001(17) 0.19689(12) 0.0266(5) Uani 1 1 d .
C19 C 0.5763(2) 0.96230(17) 0.35288(12) 0.0248(4) Uani 1 1 d .
H19 H 0.5137 0.9825 0.3891 0.030 Uiso 1 1 calc R
C65 C 1.2407(2) 0.1264(2) 0.26091(12) 0.0286(5) Uani 1 1 d .
H65 H 1.3032 0.1533 0.2974 0.034 Uiso 1 1 calc R
C22 C 0.7583(2) 0.89743(19) 0.25325(12) 0.0269(5) Uani 1 1 d .
H22 H 0.8238 0.8750 0.2191 0.032 Uiso 1 1 calc R
C8 C 0.1163(2) 0.51961(17) 0.58065(12) 0.0254(4) Uani 1 1 d .
H8A H 0.0765 0.4656 0.5479 0.038 Uiso 1 1 calc R
H8B H 0.0404 0.5566 0.6033 0.038 Uiso 1 1 calc R
H8C H 0.1734 0.4877 0.6176 0.038 Uiso 1 1 calc R
C60 C 0.6139(2) 0.46957(16) -0.08695(12) 0.0245(4) Uani 1 1 d .
H60A H 0.5510 0.4276 -0.1189 0.037 Uiso 1 1 calc R
H60B H 0.6777 0.5122 -0.1156 0.037 Uiso 1 1 calc R
H60C H 0.5586 0.5145 -0.0565 0.037 Uiso 1 1 calc R
C74 C 0.5576(2) -0.21217(17) 0.08956(13) 0.0314(5) Uani 1 1 d .
H74A H 0.4669 -0.2233 0.0648 0.047 Uiso 1 1 calc R
H74B H 0.5455 -0.2200 0.1411 0.047 Uiso 1 1 calc R
H74C H 0.6230 -0.2631 0.0720 0.047 Uiso 1 1 calc R
C23 C 0.6786(2) 1.21339(18) 0.28021(14) 0.0322(5) Uani 1 1 d .
H23A H 0.6597 1.1953 0.2291 0.039 Uiso 1 1 calc R
H23B H 0.7812 1.2182 0.2885 0.039 Uiso 1 1 calc R
C66 C 1.2026(2) -0.19461(19) 0.21667(15) 0.0356(6) Uani 1 1 d .
H66A H 1.1955 -0.1848 0.2691 0.043 Uiso 1 1 calc R
H66B H 1.3021 -0.1852 0.2035 0.043 Uiso 1 1 calc R
C17 C 0.0196(3) 1.21472(18) 0.40883(14) 0.0324(5) Uani 1 1 d .
H17A H -0.0521 1.2542 0.3846 0.049 Uiso 1 1 calc R
H17B H 0.1119 1.2341 0.3902 0.049 Uiso 1 1 calc R
H17C H 0.0185 1.2302 0.4604 0.049 Uiso 1 1 calc R
C58 C 1.1919(3) 0.4783(3) 0.30085(14) 0.0492(8) Uani 1 1 d .
H58A H 1.1191 0.5284 0.3094 0.074 Uiso 1 1 calc R
H58B H 1.2843 0.5129 0.3075 0.074 Uiso 1 1 calc R
H58C H 1.1819 0.4217 0.3347 0.074 Uiso 1 1 calc R
C10 C 0.7146(3) 0.5565(2) 0.20556(14) 0.0445(7) Uani 1 1 d .
H10A H 0.7045 0.6172 0.1756 0.067 Uiso 1 1 calc R
H10B H 0.6445 0.5027 0.1908 0.067 Uiso 1 1 calc R
H10C H 0.8086 0.5298 0.2000 0.067 Uiso 1 1 calc R
C24 C 0.6159(3) 1.3126(2) 0.29907(16) 0.0424(6) Uani 1 1 d .
H24A H 0.6603 1.3681 0.2716 0.064 Uiso 1 1 calc R
H24B H 0.6304 1.3275 0.3503 0.064 Uiso 1 1 calc R
H24C H 0.5153 1.3081 0.2879 0.064 Uiso 1 1 calc R
C67 C 1.1487(3) -0.2976(2) 0.19458(17) 0.0460(7) Uani 1 1 d .
H67A H 1.1506 -0.3046 0.1423 0.069 Uiso 1 1 calc R
H67B H 1.0522 -0.3074 0.2107 0.069 Uiso 1 1 calc R
H67C H 1.2070 -0.3500 0.2159 0.069 Uiso 1 1 calc R

loop_
_atom_site_aniso_label
_atom_site_aniso_U_11
_atom_site_aniso_U_22
_atom_site_aniso_U_33
_atom_site_aniso_U_23
_atom_site_aniso_U_13
_atom_site_aniso_U_12
O1 0.0197(6) 0.0209(7) 0.0187(7) 0.0038(5) 0.0056(5) 0.0029(5)
O54 0.0201(6) 0.0206(7) 0.0191(7) 0.0050(6) -0.0040(5) -0.0013(5)
O3 0.0199(6) 0.0334(8) 0.0170(7) -0.0008(6) -0.0004(5) 0.0043(5)
O51 0.0185(6) 0.0306(8) 0.0190(7) -0.0004(6) 0.0039(5) -0.0007(5)
O5 0.0232(7) 0.0240(7) 0.0208(7) -0.0010(6) 0.0030(5) 0.0069(5)
O55 0.0213(6) 0.0229(7) 0.0196(7) -0.0010(6) 0.0008(5) -0.0036(5)
O6 0.0203(7) 0.0195(7) 0.0297(8) 0.0006(6) -0.0040(5) 0.0056(5)
O57 0.0218(7) 0.0202(7) 0.0303(8) 0.0021(6) 0.0029(5) -0.0034(5)
O53 0.0242(7) 0.0193(7) 0.0229(8) 0.0012(6) 0.0013(5) 0.0002(5)
O2 0.0248(7) 0.0185(7) 0.0224(7) -0.0005(6) 0.0004(5) 0.0022(5)
O52 0.0222(7) 0.0529(10) 0.0168(7) 0.0012(7) -0.0017(5) -0.0148(6)
O4 0.0279(7) 0.0498(10) 0.0182(8) 0.0027(7) 0.0054(6) 0.0204(7)
O56 0.0273(8) 0.0333(9) 0.0473(11) 0.0184(8) -0.0058(7) 0.0027(6)
O7 0.0329(8) 0.0331(9) 0.0356(9) 0.0144(7) 0.0080(7) -0.0029(6)
N1 0.0176(7) 0.0208(8) 0.0190(8) 0.0021(7) 0.0012(6) -0.0001(6)
N52 0.0173(7) 0.0207(8) 0.0186(8) 0.0023(6) 0.0006(6) 0.0017(6)
N53 0.0119(7) 0.0239(8) 0.0181(8) 0.0035(6) 0.0026(6) 0.0027(6)
N2 0.0147(7) 0.0396(10) 0.0193(9) 0.0029(8) 0.0004(6) -0.0028(7)
N51 0.0192(8) 0.0419(11) 0.0169(9) 0.0019(8) 0.0020(6) 0.0068(7)
N3 0.0129(7) 0.0222(8) 0.0161(8) 0.0019(6) -0.0002(6) 0.0000(6)
C56 0.0153(8) 0.0237(9) 0.0150(9) 0.0011(8) 0.0062(7) -0.0009(7)
C6 0.0165(8) 0.0221(9) 0.0152(9) 0.0003(7) -0.0041(7) 0.0046(7)
C51 0.0116(8) 0.0300(10) 0.0156(9) 0.0016(8) 0.0023(6) -0.0015(7)
C1 0.0146(8) 0.0210(9) 0.0152(9) 0.0019(7) -0.0009(6) 0.0031(7)
C5 0.0134(8) 0.0294(10) 0.0149(9) 0.0016(8) 0.0007(6) 0.0044(7)
C55 0.0144(8) 0.0219(9) 0.0156(9) 0.0044(7) 0.0040(6) 0.0004(6)
C11 0.0142(8) 0.0224(9) 0.0125(9) 0.0026(7) 0.0040(6) 0.0026(6)
C13 0.0182(8) 0.0204(9) 0.0168(9) 0.0023(7) 0.0038(7) 0.0037(7)
C68 0.0129(8) 0.0230(9) 0.0143(9) 0.0040(7) -0.0014(6) 0.0002(6)
C12 0.0155(8) 0.0214(9) 0.0169(9) -0.0003(7) 0.0012(7) 0.0002(7)
C54 0.0136(8) 0.0202(9) 0.0148(9) 0.0021(7) 0.0006(6) 0.0006(6)
C2 0.0151(8) 0.0190(9) 0.0149(9) 0.0022(7) 0.0023(6) 0.0016(6)
C57 0.0165(8) 0.0289(10) 0.0169(10) 0.0045(8) -0.0002(7) -0.0017(7)
C72 0.0162(8) 0.0258(10) 0.0211(10) 0.0022(8) 0.0036(7) 0.0040(7)
C70 0.0174(8) 0.0224(10) 0.0172(10) 0.0036(8) -0.0019(7) -0.0015(7)
C7 0.0163(8) 0.0208(9) 0.0142(9) 0.0007(7) -0.0017(6) 0.0035(7)
C59 0.0141(8) 0.0223(9) 0.0159(9) 0.0033(7) 0.0045(6) -0.0011(6)
C9 0.0188(9) 0.0277(10) 0.0183(10) 0.0014(8) 0.0047(7) 0.0043(7)
C69 0.0155(8) 0.0215(9) 0.0170(9) 0.0021(7) 0.0000(6) 0.0018(7)
C21 0.0172(9) 0.0477(13) 0.0220(11) 0.0112(10) 0.0001(7) -0.0073(8)
C61 0.0126(8) 0.0325(11) 0.0181(10) 0.0084(8) 0.0050(7) 0.0040(7)
C64 0.0182(9) 0.0497(14) 0.0218(11) 0.0137(10) 0.0030(7) 0.0094(8)
C18 0.0135(8) 0.0308(11) 0.0165(9) 0.0046(8) -0.0010(6) -0.0022(7)
C71 0.0143(8) 0.0271(10) 0.0199(10) 0.0034(8) 0.0030(7) -0.0012(7)
C73 0.0222(9) 0.0246(10) 0.0223(10) 0.0008(8) -0.0010(7) 0.0007(7)
C25 0.0174(8) 0.0268(10) 0.0192(10) 0.0005(8) -0.0034(7) 0.0012(7)
C16 0.0210(9) 0.0258(10) 0.0226(10) 0.0021(8) 0.0006(7) 0.0097(7)
C4 0.0121(8) 0.0269(10) 0.0159(9) 0.0028(8) 0.0011(6) 0.0004(7)
C52 0.0118(8) 0.0254(10) 0.0176(9) 0.0044(8) 0.0022(6) 0.0013(7)
C992 0.0187(9) 0.0266(10) 0.0201(10) 0.0008(8) 0.0067(7) 0.0022(7)
C14 0.0163(8) 0.0263(10) 0.0210(10) 0.0035(8) -0.0001(7) 0.0034(7)
C62 0.0151(8) 0.0332(11) 0.0272(11) 0.0115(9) 0.0004(7) 0.0000(7)
C20 0.0207(9) 0.0306(11) 0.0260(11) 0.0094(9) -0.0021(8) -0.0023(8)
C15 0.0156(8) 0.0272(10) 0.0236(10) 0.0025(8) -0.0004(7) -0.0014(7)
C63 0.0183(9) 0.0315(11) 0.0310(12) 0.0129(9) 0.0053(8) 0.0034(8)
C19 0.0177(9) 0.0326(11) 0.0244(11) 0.0082(9) 0.0033(7) -0.0012(7)
C65 0.0202(9) 0.0463(13) 0.0199(10) 0.0021(9) 0.0001(7) 0.0088(8)
C22 0.0179(9) 0.0434(13) 0.0193(10) 0.0039(9) 0.0022(7) -0.0033(8)
C8 0.0245(10) 0.0288(11) 0.0235(10) 0.0081(9) 0.0084(8) 0.0000(8)
C60 0.0234(9) 0.0268(10) 0.0234(11) 0.0090(9) -0.0044(8) 0.0011(7)
C74 0.0346(11) 0.0252(11) 0.0340(13) 0.0027(9) -0.0034(9) -0.0025(8)
C23 0.0294(10) 0.0334(12) 0.0339(13) 0.0154(10) -0.0008(9) -0.0066(9)
C66 0.0291(11) 0.0363(13) 0.0429(14) 0.0208(11) 0.0020(9) 0.0100(9)
C17 0.0388(12) 0.0288(12) 0.0302(12) 0.0012(10) 0.0004(9) 0.0114(9)
C58 0.0430(14) 0.080(2) 0.0216(12) -0.0043(13) -0.0042(10) -0.0337(14)
C10 0.0483(14) 0.0645(18) 0.0233(12) 0.0033(12) 0.0108(10) 0.0334(13)
C24 0.0510(15) 0.0357(14) 0.0402(15) 0.0039(11) 0.0025(11) -0.0029(11)
C67 0.0530(16) 0.0390(14) 0.0468(17) 0.0050(12) 0.0004(12) 0.0091(11)

loop_
_atom_type_symbol
_atom_type_description
_atom_type_scat_dispersion_real
_atom_type_scat_dispersion_imag
_atom_type_scat_source
C C 0.0181 0.0091 'International Tables Vol C Tables 4.2.6.8 and 6.1.1.4'
H H 0.0000 0.0000 'International Tables Vol C Tables 4.2.6.8 and 6.1.1.4'
N N 0.0311 0.0180 'International Tables Vol C Tables 4.2.6.8 and 6.1.1.4'
O O 0.0492 0.0322 'International Tables Vol C Tables 4.2.6.8 and 6.1.1.4'

loop_
_geom_angle_atom_site_label_1
_geom_angle_atom_site_label_2
_geom_angle_atom_site_label_3
_geom_angle
C7 O1 C8 116.37(16)
C59 O54 C60 116.89(15)
C6 O5 H5 109.5
C56 O55 H55 109.5
C13 O6 C16 118.01(15)
C70 O57 C73 116.81(15)
C57 O52 C58 114.59(17)
C9 O4 C10 115.41(17)
C63 O56 C66 117.51(19)
C20 O7 C23 117.26(19)
C11 N1 C15 116.16(17)
C68 N52 C72 116.15(17)
C52 N53 C992 114.05(15)
C52 N53 C54 109.11(15)
C992 N53 C54 112.17(15)
C22 N2 C18 116.50(19)
C65 N51 C61 116.7(2)
C4 N3 C25 114.21(14)
C4 N3 C2 108.57(15)
C25 N3 C2 113.15(14)
O55 C56 C55 124.13(17)
O55 C56 C51 112.43(16)
C55 C56 C51 123.44(18)
O5 C6 C1 124.16(18)
O5 C6 C5 112.39(16)
C1 C6 C5 123.45(18)
C56 C51 C57 108.45(16)
C56 C51 C52 108.71(15)
C57 C51 C52 110.93(15)
C56 C51 H51 109.6
C57 C51 H51 109.6
C52 C51 H51 109.6
C6 C1 C7 118.08(18)
C6 C1 C2 121.42(17)
C7 C1 C2 120.41(16)
C6 C5 C9 109.50(16)
C6 C5 C4 107.67(15)
C9 C5 C4 111.12(15)
C6 C5 H5A 109.5
C9 C5 H5A 109.5
C4 C5 H5A 109.5
C56 C55 C59 118.49(18)
C56 C55 C54 121.49(17)
C59 C55 C54 119.98(16)
N1 C11 C12 123.85(16)
N1 C11 C2 119.24(16)
C12 C11 C2 116.91(16)
O6 C13 C14 125.93(17)
O6 C13 C12 115.93(17)
C14 C13 C12 118.14(18)
N52 C68 C69 124.23(16)
N52 C68 C54 118.24(16)
C69 C68 C54 117.50(16)
C11 C12 C13 119.14(17)
C11 C12 H12 120.4
C13 C12 H12 120.4
N53 C54 C55 112.52(15)
N53 C54 C68 109.12(14)
C55 C54 C68 113.28(15)
N53 C54 H54 107.2
C55 C54 H54 107.2
C68 C54 H54 107.2
N3 C2 C1 112.59(15)
N3 C2 C11 107.71(14)
C1 C2 C11 113.81(15)
N3 C2 H2 107.5
C1 C2 H2 107.5
C11 C2 H2 107.5
O51 C57 O52 125.1(2)
O51 C57 C51 123.68(17)
O52 C57 C51 111.16(16)
N52 C72 C71 124.37(18)
N52 C72 H72 117.8
C71 C72 H72 117.8
O57 C70 C69 125.15(18)
O57 C70 C71 116.57(16)
C69 C70 C71 118.27(18)
O2 C7 O1 122.83(17)
O2 C7 C1 124.18(17)
O1 C7 C1 112.99(16)
O53 C59 O54 122.74(17)
O53 C59 C55 124.02(18)
O54 C59 C55 113.23(17)
O3 C9 O4 124.7(2)
O3 C9 C5 123.97(17)
O4 C9 C5 111.33(16)
C70 C69 C68 118.38(17)
C70 C69 H69 120.8
C68 C69 H69 120.8
C22 C21 C20 118.31(19)
C22 C21 H21 120.8
C20 C21 H21 120.8
N51 C61 C62 123.61(18)
N51 C61 C52 116.17(18)
C62 C61 C52 120.14(18)
C65 C64 C63 118.14(19)
C65 C64 H64 120.9
C63 C64 H64 120.9
N2 C18 C19 123.98(18)
N2 C18 C4 116.50(18)
C19 C18 C4 119.31(18)
C72 C71 C70 118.57(17)
C72 C71 H71 120.7
C70 C71 H71 120.7
O57 C73 C74 108.00(16)
O57 C73 H73A 110.1
C74 C73 H73A 110.1
O57 C73 H73B 110.1
C74 C73 H73B 110.1
H73A C73 H73B 108.4
N3 C25 H25A 109.5
N3 C25 H25B 109.5
H25A C25 H25B 109.5
N3 C25 H25C 109.5
H25A C25 H25C 109.5
H25B C25 H25C 109.5
O6 C16 C17 106.65(17)
O6 C16 H16A 110.4
C17 C16 H16A 110.4
O6 C16 H16B 110.4
C17 C16 H16B 110.4
H16A C16 H16B 108.6
N3 C4 C18 112.49(16)
N3 C4 C5 112.02(15)
C18 C4 C5 114.35(15)
N3 C4 H4 105.7
C18 C4 H4 105.7
C5 C4 H4 105.7
N53 C52 C61 112.57(16)
N53 C52 C51 112.15(15)
C61 C52 C51 113.12(15)
N53 C52 H52 106.1
C61 C52 H52 106.1
C51 C52 H52 106.1
N53 C992 H99A 109.5
N53 C992 H99B 109.5
H99A C992 H99B 109.5
N53 C992 H99C 109.5
H99A C992 H99C 109.5
H99B C992 H99C 109.5
C13 C14 C15 117.90(17)
C13 C14 H14 121.0
C15 C14 H14 121.0
C61 C62 C63 118.7(2)
C61 C62 H62 120.7
C63 C62 H62 120.7
O7 C20 C19 116.3(2)
O7 C20 C21 125.61(19)
C19 C20 C21 118.1(2)
N1 C15 C14 124.79(18)
N1 C15 H15 117.6
C14 C15 H15 117.6
O56 C63 C64 125.76(19)
O56 C63 C62 115.8(2)
C64 C63 C62 118.4(2)
C18 C19 C20 118.6(2)
C18 C19 H19 120.7
C20 C19 H19 120.7
N51 C65 C64 124.5(2)
N51 C65 H65 117.7
C64 C65 H65 117.7
N2 C22 C21 124.4(2)
N2 C22 H22 117.8
C21 C22 H22 117.8
O1 C8 H8A 109.5
O1 C8 H8B 109.5
H8A C8 H8B 109.5
O1 C8 H8C 109.5
H8A C8 H8C 109.5
H8B C8 H8C 109.5
O54 C60 H60A 109.5
O54 C60 H60B 109.5
H60A C60 H60B 109.5
O54 C60 H60C 109.5
H60A C60 H60C 109.5
H60B C60 H60C 109.5
C73 C74 H74A 109.5
C73 C74 H74B 109.5
H74A C74 H74B 109.5
C73 C74 H74C 109.5
H74A C74 H74C 109.5
H74B C74 H74C 109.5
O7 C23 C24 107.1(2)
O7 C23 H23A 110.3
C24 C23 H23A 110.3
O7 C23 H23B 110.3
C24 C23 H23B 110.3
H23A C23 H23B 108.6
O56 C66 C67 106.8(2)
O56 C66 H66A 110.4
C67 C66 H66A 110.4
O56 C66 H66B 110.4
C67 C66 H66B 110.4
H66A C66 H66B 108.6
C16 C17 H17A 109.5
C16 C17 H17B 109.5
H17A C17 H17B 109.5
C16 C17 H17C 109.5
H17A C17 H17C 109.5
H17B C17 H17C 109.5
O52 C58 H58A 109.5
O52 C58 H58B 109.5
H58A C58 H58B 109.5
O52 C58 H58C 109.5
H58A C58 H58C 109.5
H58B C58 H58C 109.5
O4 C10 H10A 109.5
O4 C10 H10B 109.5
H10A C10 H10B 109.5
O4 C10 H10C 109.5
H10A C10 H10C 109.5
H10B C10 H10C 109.5
C23 C24 H24A 109.5
C23 C24 H24B 109.5
H24A C24 H24B 109.5
C23 C24 H24C 109.5
H24A C24 H24C 109.5
H24B C24 H24C 109.5
C66 C67 H67A 109.5
C66 C67 H67B 109.5
H67A C67 H67B 109.5
C66 C67 H67C 109.5
H67A C67 H67C 109.5
H67B C67 H67C 109.5

loop_
_geom_bond_atom_site_label_1
_geom_bond_atom_site_label_2
_geom_bond_distance
O1 C7 1.332(2)
O1 C8 1.452(2)
O54 C59 1.326(2)
O54 C60 1.448(2)
O3 C9 1.204(2)
O51 C57 1.201(2)
O5 C6 1.344(2)
O5 H5 0.8400
O55 C56 1.343(2)
O55 H55 0.8400
O6 C13 1.354(2)
O6 C16 1.441(2)
O57 C70 1.354(2)
O57 C73 1.435(2)
O53 C59 1.234(2)
O2 C7 1.226(2)
O52 C57 1.330(2)
O52 C58 1.446(3)
O4 C9 1.329(2)
O4 C10 1.443(3)
O56 C63 1.343(3)
O56 C66 1.452(2)
O7 C20 1.341(3)
O7 C23 1.450(2)
N1 C11 1.334(3)
N1 C15 1.342(2)
N52 C68 1.329(3)
N52 C72 1.350(2)
N53 C52 1.463(3)
N53 C992 1.468(2)
N53 C54 1.472(2)
N2 C22 1.339(3)
N2 C18 1.341(3)
N51 C65 1.339(3)
N51 C61 1.345(3)
N3 C4 1.460(3)
N3 C25 1.468(2)
N3 C2 1.471(2)
C56 C55 1.345(3)
C56 C51 1.511(2)
C6 C1 1.348(3)
C6 C5 1.511(3)
C51 C57 1.522(3)
C51 C52 1.543(3)
C51 H51 1.0000
C1 C7 1.469(2)
C1 C2 1.519(3)
C5 C9 1.518(3)
C5 C4 1.540(3)
C5 H5A 1.0000
C55 C59 1.469(2)
C55 C54 1.516(3)
C11 C12 1.384(3)
C11 C2 1.534(2)
C13 C14 1.388(3)
C13 C12 1.394(3)
C68 C69 1.399(3)
C68 C54 1.531(2)
C12 H12 0.9500
C54 H54 1.0000
C2 H2 1.0000
C72 C71 1.376(3)
C72 H72 0.9500
C70 C69 1.387(3)
C70 C71 1.396(3)
C69 H69 0.9500
C21 C22 1.379(4)
C21 C20 1.399(3)
C21 H21 0.9500
C61 C62 1.383(3)
C61 C52 1.523(2)
C64 C65 1.382(4)
C64 C63 1.394(3)
C64 H64 0.9500
C18 C19 1.381(3)
C18 C4 1.521(2)
C71 H71 0.9500
C73 C74 1.503(3)
C73 H73A 0.9900
C73 H73B 0.9900
C25 H25A 0.9800
C25 H25B 0.9800
C25 H25C 0.9800
C16 C17 1.501(3)
C16 H16A 0.9900
C16 H16B 0.9900
C4 H4 1.0000
C52 H52 1.0000
C992 H99A 0.9800
C992 H99B 0.9800
C992 H99C 0.9800
C14 C15 1.390(3)
C14 H14 0.9500
C62 C63 1.400(3)
C62 H62 0.9500
C20 C19 1.397(3)
C15 H15 0.9500
C19 H19 0.9500
C65 H65 0.9500
C22 H22 0.9500
C8 H8A 0.9800
C8 H8B 0.9800
C8 H8C 0.9800
C60 H60A 0.9800
C60 H60B 0.9800
C60 H60C 0.9800
C74 H74A 0.9800
C74 H74B 0.9800
C74 H74C 0.9800
C23 C24 1.473(4)
C23 H23A 0.9900
C23 H23B 0.9900
C66 C67 1.458(4)
C66 H66A 0.9900
C66 H66B 0.9900
C17 H17A 0.9800
C17 H17B 0.9800
C17 H17C 0.9800
C58 H58A 0.9800
C58 H58B 0.9800
C58 H58C 0.9800
C10 H10A 0.9800
C10 H10B 0.9800
C10 H10C 0.9800
C24 H24A 0.9800
C24 H24B 0.9800
C24 H24C 0.9800
C67 H67A 0.9800
C67 H67B 0.9800
C67 H67C 0.9800

loop_
_geom_torsion_atom_site_label_1
_geom_torsion_atom_site_label_2
_geom_torsion_atom_site_label_3
_geom_torsion_atom_site_label_4
_geom_torsion
O55 C56 C51 C57 46.83(19)
C55 C56 C51 C57 -133.25(18)
O55 C56 C51 C52 167.54(15)
C55 C56 C51 C52 -12.5(2)
O5 C6 C1 C7 -0.1(3)
C5 C6 C1 C7 179.30(16)
O5 C6 C1 C2 176.52(16)
C5 C6 C1 C2 -4.1(3)
O5 C6 C5 C9 44.90(19)
C1 C6 C5 C9 -134.52(19)
O5 C6 C5 C4 165.83(15)
C1 C6 C5 C4 -13.6(2)
O55 C56 C55 C59 -0.2(3)
C51 C56 C55 C59 179.87(16)
O55 C56 C55 C54 177.41(16)
C51 C56 C55 C54 -2.5(3)
C15 N1 C11 C12 -1.1(3)
C15 N1 C11 C2 179.09(16)
C16 O6 C13 C14 -7.5(3)
C16 O6 C13 C12 172.92(16)
C72 N52 C68 C69 -1.6(3)
C72 N52 C68 C54 176.19(16)
N1 C11 C12 C13 -0.3(3)
C2 C11 C12 C13 179.53(16)
O6 C13 C12 C11 -178.86(16)
C14 C13 C12 C11 1.5(3)
C52 N53 C54 C55 49.08(19)
C992 N53 C54 C55 -78.3(2)
C52 N53 C54 C68 -77.55(18)
C992 N53 C54 C68 155.09(17)
C56 C55 C54 N53 -15.7(2)
C59 C55 C54 N53 161.91(15)
C56 C55 C54 C68 108.68(19)
C59 C55 C54 C68 -73.7(2)
N52 C68 C54 N53 137.36(17)
C69 C68 C54 N53 -44.7(2)
N52 C68 C54 C55 11.2(2)
C69 C68 C54 C55 -170.85(16)
C4 N3 C2 C1 47.69(19)
C25 N3 C2 C1 -80.2(2)
C4 N3 C2 C11 -78.59(18)
C25 N3 C2 C11 153.53(16)
C6 C1 C2 N3 -12.9(2)
C7 C1 C2 N3 163.61(15)
C6 C1 C2 C11 110.04(19)
C7 C1 C2 C11 -73.5(2)
N1 C11 C2 N3 132.77(17)
C12 C11 C2 N3 -47.1(2)
N1 C11 C2 C1 7.2(2)
C12 C11 C2 C1 -172.66(16)
C58 O52 C57 O51 4.0(3)
C58 O52 C57 C51 -178.9(2)
C56 C51 C57 O51 74.1(2)
C52 C51 C57 O51 -45.2(3)
C56 C51 C57 O52 -102.98(18)
C52 C51 C57 O52 137.71(17)
C68 N52 C72 C71 1.6(3)
C73 O57 C70 C69 0.4(3)
C73 O57 C70 C71 -179.44(17)
C8 O1 C7 O2 2.5(3)
C8 O1 C7 C1 -177.00(15)
C6 C1 C7 O2 -6.1(3)
C2 C1 C7 O2 177.24(17)
C6 C1 C7 O1 173.30(16)
C2 C1 C7 O1 -3.3(2)
C60 O54 C59 O53 1.6(3)
C60 O54 C59 C55 -177.37(15)
C56 C55 C59 O53 -6.8(3)
C54 C55 C59 O53 175.54(16)
C56 C55 C59 O54 172.13(16)
C54 C55 C59 O54 -5.5(2)
C10 O4 C9 O3 6.8(3)
C10 O4 C9 C5 -175.0(2)
C6 C5 C9 O3 72.6(2)
C4 C5 C9 O3 -46.2(3)
C6 C5 C9 O4 -105.72(18)
C4 C5 C9 O4 135.46(17)
O57 C70 C69 C68 -178.61(17)
C71 C70 C69 C68 1.2(3)
N52 C68 C69 C70 0.3(3)
C54 C68 C69 C70 -177.58(17)
C65 N51 C61 C62 -0.6(3)
C65 N51 C61 C52 176.16(16)
C22 N2 C18 C19 -1.3(3)
C22 N2 C18 C4 173.51(16)
N52 C72 C71 C70 -0.3(3)
O57 C70 C71 C72 178.63(17)
C69 C70 C71 C72 -1.2(3)
C70 O57 C73 C74 176.84(17)
C13 O6 C16 C17 -176.01(17)
C25 N3 C4 C18 -72.35(19)
C2 N3 C4 C18 160.37(14)
C25 N3 C4 C5 58.1(2)
C2 N3 C4 C5 -69.17(17)
N2 C18 C4 N3 146.33(16)
C19 C18 C4 N3 -38.6(2)
N2 C18 C4 C5 17.1(2)
C19 C18 C4 C5 -167.87(17)
C6 C5 C4 N3 50.09(19)
C9 C5 C4 N3 169.99(14)
C6 C5 C4 C18 179.59(15)
C9 C5 C4 C18 -60.5(2)
C992 N53 C52 C61 -69.88(19)
C54 N53 C52 C61 163.83(14)
C992 N53 C52 C51 59.1(2)
C54 N53 C52 C51 -67.24(18)
N51 C61 C52 N53 151.20(16)
C62 C61 C52 N53 -31.9(2)
N51 C61 C52 C51 22.8(2)
C62 C61 C52 C51 -160.30(17)
C56 C51 C52 N53 47.15(19)
C57 C51 C52 N53 166.30(14)
C56 C51 C52 C61 175.79(15)
C57 C51 C52 C61 -65.1(2)
O6 C13 C14 C15 179.13(18)
C12 C13 C14 C15 -1.3(3)
N51 C61 C62 C63 0.7(3)
C52 C61 C62 C63 -175.98(17)
C23 O7 C20 C19 -176.06(19)
C23 O7 C20 C21 4.0(3)
C22 C21 C20 O7 179.5(2)
C22 C21 C20 C19 -0.4(3)
C11 N1 C15 C14 1.3(3)
C13 C14 C15 N1 -0.1(3)
C66 O56 C63 C64 -3.6(3)
C66 O56 C63 C62 176.37(19)
C65 C64 C63 O56 -179.61(19)
C65 C64 C63 C62 0.4(3)
C61 C62 C63 O56 179.45(17)
C61 C62 C63 C64 -0.6(3)
N2 C18 C19 C20 2.5(3)
C4 C18 C19 C20 -172.17(18)
O7 C20 C19 C18 178.52(18)
C21 C20 C19 C18 -1.5(3)
C61 N51 C65 C64 0.5(3)
C63 C64 C65 N51 -0.4(3)
C18 N2 C22 C21 -0.9(3)
C20 C21 C22 N2 1.7(3)
C20 O7 C23 C24 172.5(2)
C63 O56 C66 C67 173.9(2)

loop_
_cell_oxdiff_twin_id
_cell_oxdiff_twin_matrix_11
_cell_oxdiff_twin_matrix_12
_cell_oxdiff_twin_matrix_13
_cell_oxdiff_twin_matrix_21
_cell_oxdiff_twin_matrix_22
_cell_oxdiff_twin_matrix_23
_cell_oxdiff_twin_matrix_31
_cell_oxdiff_twin_matrix_32
_cell_oxdiff_twin_matrix_33
1 1.0000 0.0000 0.0000 0.0000 1.0000 0.0000 0.0000 0.0000 1.0000
2 1.0025 0.0011 -0.0000 -0.1087 -1.0026 0.0020 -0.0772 -0.0010 -0.9975

loop_
_diffrn_oxdiff_twin_id
_diffrn_oxdiff_twin_ratio
_diffrn_oxdiff_twin_reflns_isolated
_diffrn_oxdiff_twin_reflns_overlapped
1 0.6860 42845 13035
2 0.3140 42853 13035
